data_7243053
loop_
_publ_author_name
'Shen, Yue'
'Wang, Shiyin'
'Zhang, Xiangyu'
'Li, Nan'
'Liu, Haichao'
'Yang, Bing'

_publ_section_title
;
 Supramolecular complex strategy for pure organic multi-color luminescent
 materials and stimuli-responsive luminescence switching
;
_journal_issue 34
_journal_name_full CrystEngComm
_journal_page_first 5918
_journal_page_last 5924
_journal_paper_doi 10.1039/D1CE00449B
_journal_volume 23
_journal_year 2021
_chemical_formula_moiety 'C10 F8, C22 H14'
_chemical_formula_sum 'C32 H14 F8'
_chemical_formula_weight 550.43
_chemical_name_systematic 9-(phenylethynyl)anthracene_octafluoronaphthalene
_space_group_crystal_system monoclinic
_space_group_IT_number 14
_space_group_name_Hall '-P 2ybc'
_space_group_name_H-M_alt 'P 1 21/c 1'
_atom_sites_solution_hydrogens geom
_atom_sites_solution_primary direct
_audit_creation_date 2019-08-14
_audit_creation_method
;
Olex2 1.2
(compiled 2018.05.29 svn.r3508 for OlexSys, GUI svn.r5506)
;
_audit_update_record
;
2021-04-03 deposited with the CCDC.	2021-06-14 downloaded from the CCDC.
;
_cell_angle_alpha 90
_cell_angle_beta 101.513(2)
_cell_angle_gamma 90
_cell_formula_units_Z 4
_cell_length_a 6.8012(4)
_cell_length_b 24.7708(15)
_cell_length_c 14.5619(9)
_cell_measurement_reflns_used 9905
_cell_measurement_temperature 293(2)
_cell_measurement_theta_max 26.72
_cell_measurement_theta_min 2.97
_cell_volume 2403.9(3)
_computing_cell_refinement 'SAINT V8.38A (?, 2016)'
_computing_data_reduction 'SAINT V8.38A (?, 2016)'
_computing_molecular_graphics 'Olex2 (Dolomanov et al., 2009)'
_computing_publication_material 'Olex2 (Dolomanov et al., 2009)'
_computing_structure_refinement 'ShelXL (Sheldrick, 2015)'
_computing_structure_solution 'ShelXS (Sheldrick, 2008)'
_diffrn_ambient_temperature 293(2)
_diffrn_measured_fraction_theta_full 0.997
_diffrn_measured_fraction_theta_max 0.993
_diffrn_measurement_device_type 'Bruker APEX-II CCD'
_diffrn_measurement_method '\f and \w scans'
_diffrn_radiation_type MoK\a
_diffrn_radiation_wavelength 0.71073
_diffrn_reflns_av_R_equivalents 0.0662
_diffrn_reflns_av_unetI/netI 0.0380
_diffrn_reflns_Laue_measured_fraction_full 0.997
_diffrn_reflns_Laue_measured_fraction_max 0.993
_diffrn_reflns_limit_h_max 7
_diffrn_reflns_limit_h_min -8
_diffrn_reflns_limit_k_max 31
_diffrn_reflns_limit_k_min -31
_diffrn_reflns_limit_l_max 18
_diffrn_reflns_limit_l_min -18
_diffrn_reflns_number 40935
_diffrn_reflns_point_group_measured_fraction_full 0.997
_diffrn_reflns_point_group_measured_fraction_max 0.993
_diffrn_reflns_theta_full 25.242
_diffrn_reflns_theta_max 26.789
_diffrn_reflns_theta_min 2.971
_diffrn_standards_number 0
_exptl_absorpt_coefficient_mu 0.131
_exptl_absorpt_correction_type none
_exptl_crystal_colour colorless
_exptl_crystal_density_diffrn 1.521
_exptl_crystal_description needlelike
_exptl_crystal_F_000 1112
_exptl_crystal_preparation Luminescent
_exptl_crystal_recrystallization_method 'Re-crystallisation from solvent: dichloromethane/methanol'
_refine_diff_density_max 0.230
_refine_diff_density_min -0.220
_refine_diff_density_rms 0.040
_refine_ls_extinction_method none
_refine_ls_goodness_of_fit_ref 1.074
_refine_ls_hydrogen_treatment constr
_refine_ls_matrix_type full
_refine_ls_number_parameters 361
_refine_ls_number_reflns 5120
_refine_ls_number_restraints 0
_refine_ls_restrained_S_all 1.074
_refine_ls_R_factor_all 0.1417
_refine_ls_R_factor_gt 0.0784
_refine_ls_shift/su_max 0.000
_refine_ls_shift/su_mean 0.000
_refine_ls_structure_factor_coef Fsqd
_refine_ls_weighting_details 'w=1/[\s^2^(Fo^2^)+(0.0366P)^2^+2.9066P] where P=(Fo^2^+2Fc^2^)/3'
_refine_ls_weighting_scheme calc
_refine_ls_wR_factor_gt 0.1464
_refine_ls_wR_factor_ref 0.1760
_reflns_Friedel_coverage 0.000
_reflns_number_gt 2813
_reflns_number_total 5120
_reflns_threshold_expression 'I > 2\s(I)'
_cod_data_source_file d1ce00449b2.cif
_cod_data_source_block PEA-OFN
_cod_depositor_comments 'Adding full bibliography for 7243051--7243053.cif.'
_cod_database_code 7243053
_shelx_shelxl_version_number 2018/3
_shelx_space_group_comment
;
The symmetry employed for this shelxl refinement is uniquely defined
by the following loop, which should always be used as a source of
symmetry information in preference to the above space-group names.
They are only intended as comments.
;
_olex2_refinement_description
;
1. Fixed Uiso
 At 1.2 times of:
  All C(H) groups
2.a Aromatic/amide H refined with riding coordinates:
 C11(H11), C5AA(H5AA), C7AA(H7AA), C3AA(H3AA), C1AA(H1AA), C2AA(H2AA),
 C22(H22), C20(H20), C19(H19), C18(H18), C21(H21), C0AA(H0AA), C10(H10), C9(H9)
;
_olex2_submission_special_instructions 'No special instructions were received'

loop_
_space_group_symop_operation_xyz
'x, y, z'
'-x, y+1/2, -z+1/2'
'-x, -y, -z'
'x, -y-1/2, z-1/2'

loop_
_atom_site_label
_atom_site_type_symbol
_atom_site_fract_x
_atom_site_fract_y
_atom_site_fract_z
_atom_site_U_iso_or_equiv
_atom_site_adp_type
_atom_site_occupancy
_atom_site_site_symmetry_order
_atom_site_calc_flag
_atom_site_refinement_flags_posn
_atom_site_refinement_flags_adp
_atom_site_refinement_flags_occupancy
_atom_site_disorder_assembly
_atom_site_disorder_group
C29 C 0.8943(5) 0.29419(13) 0.9845(2) 0.0472(8) Uani 1 1 d . . . . .
C25 C 0.8298(4) 0.37784(12) 0.8975(2) 0.0374(7) Uani 1 1 d . . . . .
C11 C 0.4260(5) 0.18508(14) 0.5622(2) 0.0476(8) Uani 1 1 d . . . . .
H11 H 0.434449 0.223345 0.561125 0.057 Uiso 1 1 calc R . . . .
C5AA C 0.3167(5) 0.06962(13) 0.3968(2) 0.0483(8) Uani 1 1 d . . . . .
H5AA H 0.307322 0.031415 0.399502 0.058 Uiso 1 1 calc R . . . .
C7AA C 0.4009(5) 0.07335(14) 0.5696(3) 0.0557(9) Uani 1 1 d . . . . .
H7AA H 0.390950 0.035188 0.573339 0.067 Uiso 1 1 calc R . . . .
C26 C 0.8669(5) 0.40473(13) 0.9841(2) 0.0456(8) Uani 1 1 d . . . . .
C27 C 0.9154(5) 0.37744(15) 1.0658(2) 0.0521(9) Uani 1 1 d . . . . .
C28 C 0.9299(5) 0.32204(16) 1.0657(2) 0.0537(9) Uani 1 1 d . . . . .
C30 C 0.8414(4) 0.32065(11) 0.8973(2) 0.0375(7) Uani 1 1 d . . . . .
C32 C 0.7520(5) 0.32113(15) 0.7290(2) 0.0513(8) Uani 1 1 d . . . . .
C24 C 0.7824(5) 0.40462(13) 0.8103(2) 0.0456(8) Uani 1 1 d . . . . .
C23 C 0.7456(5) 0.37697(15) 0.7290(2) 0.0506(8) Uani 1 1 d . . . . .
F8 F 0.7094(3) 0.29505(10) 0.64702(15) 0.0812(7) Uani 1 1 d . . . . .
F1 F 0.7024(3) 0.40299(10) 0.64645(14) 0.0803(7) Uani 1 1 d . . . . .
F6 F 0.9110(3) 0.24016(8) 0.98760(16) 0.0766(7) Uani 1 1 d . . . . .
F5 F 0.9826(3) 0.29624(10) 1.14776(15) 0.0841(7) Uani 1 1 d . . . . .
F4 F 0.9480(3) 0.40405(10) 1.14783(14) 0.0820(7) Uani 1 1 d . . . . .
F2 F 0.7735(3) 0.45891(8) 0.80682(15) 0.0714(6) Uani 1 1 d . . . . .
F7 F 0.8037(3) 0.23948(8) 0.80775(16) 0.0736(6) Uani 1 1 d . . . . .
F3 F 0.8548(3) 0.45850(8) 0.98733(15) 0.0721(6) Uani 1 1 d . . . . .
C3AA C 0.2376(6) 0.06476(17) 0.2244(3) 0.0683(11) Uani 1 1 d . . . . .
H3AA H 0.231602 0.026471 0.226534 0.082 Uiso 1 1 calc R . . . .
C1AA C 0.2108(6) 0.1466(2) 0.1361(3) 0.0738(12) Uani 1 1 d . . . . .
H1AA H 0.186384 0.163877 0.076651 0.089 Uiso 1 1 calc R . . . .
C2AA C 0.2042(6) 0.0901(2) 0.1407(3) 0.0807(13) Uani 1 1 d . . . . .
H2AA H 0.176042 0.069491 0.084503 0.097 Uiso 1 1 calc R . . . .
C31 C 0.7995(4) 0.29372(13) 0.8108(2) 0.0467(8) Uani 1 1 d . . . . .
C17 C 0.3655(7) 0.34580(14) 0.3893(2) 0.0647(11) Uani 1 1 d . . . . .
C22 C 0.5472(8) 0.37116(17) 0.4222(3) 0.0860(14) Uani 1 1 d . . . . .
H22 H 0.664160 0.350220 0.444079 0.103 Uiso 1 1 calc R . . . .
C20 C 0.3911(13) 0.4566(2) 0.3940(3) 0.122(3) Uani 1 1 d . . . . .
H20 H 0.399339 0.494888 0.396504 0.146 Uiso 1 1 calc R . . . .
C19 C 0.2110(11) 0.4326(2) 0.3610(3) 0.115(2) Uani 1 1 d . . . . .
H19 H 0.095275 0.453976 0.339120 0.138 Uiso 1 1 calc R . . . .
C18 C 0.1968(8) 0.37631(17) 0.3593(3) 0.0869(14) Uani 1 1 d . . . . .
H18 H 0.070972 0.359299 0.337539 0.104 Uiso 1 1 calc R . . . .
C21 C 0.5588(11) 0.4268(2) 0.4233(3) 0.113(2) Uani 1 1 d . . . . .
H21 H 0.684258 0.444096 0.444614 0.136 Uiso 1 1 calc R . . . .
C14 C 0.2903(4) 0.15222(13) 0.3048(2) 0.0418(7) Uani 1 1 d . . . . .
C12 C 0.3759(4) 0.15629(12) 0.4762(2) 0.0377(7) Uani 1 1 d . . . . .
C4AA C 0.2818(4) 0.09473(13) 0.3098(2) 0.0464(8) Uani 1 1 d . . . . .
C6AA C 0.3650(4) 0.09863(12) 0.4801(2) 0.0412(7) Uani 1 1 d . . . . .
C15 C 0.3456(5) 0.23992(13) 0.3857(2) 0.0485(8) Uani 1 1 d . . . . .
C13 C 0.3368(4) 0.18225(11) 0.3884(2) 0.0378(7) Uani 1 1 d . . . . .
C0AA C 0.2514(5) 0.17708(16) 0.2150(2) 0.0557(9) Uani 1 1 d . . . . .
H0AA H 0.253872 0.215316 0.210204 0.067 Uiso 1 1 calc R . . . .
C10 C 0.4620(5) 0.15890(16) 0.6456(2) 0.0590(9) Uani 1 1 d . . . . .
H10 H 0.496353 0.178966 0.702155 0.071 Uiso 1 1 calc R . . . .
C9 C 0.4488(5) 0.10235(17) 0.6492(3) 0.0633(10) Uani 1 1 d . . . . .
H9 H 0.473833 0.084471 0.708106 0.076 Uiso 1 1 calc R . . . .
C16 C 0.3538(6) 0.28762(14) 0.3869(2) 0.0579(9) Uani 1 1 d . . . . .

loop_
_atom_site_aniso_label
_atom_site_aniso_U_11
_atom_site_aniso_U_22
_atom_site_aniso_U_33
_atom_site_aniso_U_23
_atom_site_aniso_U_13
_atom_site_aniso_U_12
C29 0.0390(17) 0.0427(19) 0.063(2) 0.0120(16) 0.0180(16) -0.0003(14)
C25 0.0260(14) 0.0434(17) 0.0431(16) 0.0013(14) 0.0078(12) -0.0008(13)
C11 0.0417(18) 0.0513(19) 0.0511(19) -0.0013(16) 0.0122(15) -0.0015(15)
C5AA 0.0432(19) 0.0365(17) 0.067(2) -0.0002(16) 0.0149(16) 0.0015(15)
C7AA 0.052(2) 0.051(2) 0.066(2) 0.0196(18) 0.0138(18) 0.0037(17)
C26 0.0382(17) 0.0448(19) 0.054(2) -0.0045(15) 0.0086(15) -0.0050(15)
C27 0.0396(18) 0.076(3) 0.0409(19) -0.0092(17) 0.0075(15) -0.0099(17)
C28 0.0417(18) 0.075(3) 0.045(2) 0.0182(18) 0.0100(15) -0.0036(18)
C30 0.0280(14) 0.0404(16) 0.0467(17) 0.0008(14) 0.0137(13) 0.0001(13)
C32 0.0410(18) 0.071(2) 0.0419(19) -0.0136(17) 0.0082(15) 0.0021(17)
C24 0.0388(17) 0.0402(18) 0.057(2) 0.0049(15) 0.0085(15) 0.0014(14)
C23 0.0419(19) 0.068(2) 0.0409(18) 0.0075(17) 0.0066(15) 0.0029(17)
F8 0.0798(16) 0.1047(18) 0.0581(13) -0.0294(12) 0.0112(11) 0.0063(13)
F1 0.0849(16) 0.1040(18) 0.0488(12) 0.0190(12) 0.0058(11) 0.0116(14)
F6 0.0871(16) 0.0529(13) 0.0936(17) 0.0231(11) 0.0272(13) 0.0050(11)
F5 0.0778(15) 0.1143(19) 0.0595(13) 0.0348(13) 0.0121(11) -0.0046(14)
F4 0.0745(15) 0.118(2) 0.0518(13) -0.0214(12) 0.0081(11) -0.0136(14)
F2 0.0861(16) 0.0484(12) 0.0768(14) 0.0132(10) 0.0093(12) 0.0044(11)
F7 0.0846(16) 0.0501(13) 0.0906(16) -0.0177(11) 0.0282(13) 0.0018(11)
F3 0.0826(15) 0.0501(12) 0.0808(15) -0.0176(11) 0.0094(12) -0.0061(11)
C3AA 0.065(3) 0.072(3) 0.068(3) -0.025(2) 0.012(2) 0.001(2)
C1AA 0.068(3) 0.111(4) 0.044(2) 0.000(2) 0.0142(18) 0.017(3)
C2AA 0.076(3) 0.113(4) 0.052(2) -0.030(2) 0.011(2) 0.009(3)
C31 0.0378(17) 0.0413(19) 0.064(2) -0.0105(16) 0.0177(16) -0.0001(14)
C17 0.114(3) 0.043(2) 0.0382(18) 0.0057(16) 0.017(2) 0.007(2)
C22 0.135(4) 0.056(3) 0.060(3) 0.005(2) 0.003(3) -0.008(3)
C20 0.259(9) 0.049(3) 0.052(3) -0.007(2) 0.020(4) 0.014(4)
C19 0.203(7) 0.070(3) 0.067(3) 0.008(3) 0.015(4) 0.053(4)
C18 0.139(4) 0.059(3) 0.062(3) 0.003(2) 0.019(3) 0.029(3)
C21 0.201(7) 0.058(3) 0.070(3) -0.001(2) 0.003(4) -0.028(4)
C14 0.0285(15) 0.056(2) 0.0434(17) 0.0023(15) 0.0128(13) 0.0065(14)
C12 0.0266(15) 0.0430(17) 0.0459(17) 0.0037(14) 0.0129(13) 0.0020(13)
C4AA 0.0351(16) 0.055(2) 0.0502(19) -0.0082(15) 0.0112(14) 0.0036(15)
C6AA 0.0319(15) 0.0435(18) 0.0503(18) 0.0075(15) 0.0131(14) 0.0026(14)
C15 0.0525(19) 0.046(2) 0.0499(19) 0.0085(16) 0.0174(15) 0.0031(16)
C13 0.0311(15) 0.0394(16) 0.0452(17) 0.0042(14) 0.0130(13) 0.0038(13)
C0AA 0.048(2) 0.072(2) 0.049(2) 0.0047(18) 0.0150(16) 0.0086(18)
C10 0.054(2) 0.077(3) 0.046(2) -0.0025(18) 0.0102(17) -0.0026(19)
C9 0.059(2) 0.081(3) 0.049(2) 0.019(2) 0.0104(18) 0.003(2)
C16 0.080(3) 0.050(2) 0.0462(19) 0.0083(16) 0.0186(18) 0.0034(19)

loop_
_atom_type_symbol
_atom_type_description
_atom_type_scat_dispersion_real
_atom_type_scat_dispersion_imag
_atom_type_scat_source
C C 0.0033 0.0016 'International Tables Vol C Tables 4.2.6.8 and 6.1.1.4'
H H 0.0000 0.0000 'International Tables Vol C Tables 4.2.6.8 and 6.1.1.4'
F F 0.0171 0.0103 'International Tables Vol C Tables 4.2.6.8 and 6.1.1.4'

loop_
_geom_angle_atom_site_label_1
_geom_angle_atom_site_label_2
_geom_angle_atom_site_label_3
_geom_angle
_geom_angle_site_symmetry_1
_geom_angle_site_symmetry_3
_geom_angle_publ_flag
C28 C29 C30 121.4(3) . . ?
F6 C29 C28 118.8(3) . . ?
F6 C29 C30 119.8(3) . . ?
C26 C25 C30 118.4(3) . . ?
C26 C25 C24 123.6(3) . . ?
C24 C25 C30 118.1(3) . . ?
C10 C11 C12 121.2(3) . . ?
C4AA C5AA C6AA 122.1(3) . . ?
C9 C7AA C6AA 121.4(3) . . ?
C27 C26 C25 121.5(3) . . ?
F3 C26 C25 120.2(3) . . ?
F3 C26 C27 118.3(3) . . ?
C26 C27 C28 120.2(3) . . ?
F4 C27 C26 120.4(3) . . ?
F4 C27 C28 119.4(3) . . ?
C29 C28 C27 120.7(3) . . ?
F5 C28 C29 120.5(3) . . ?
F5 C28 C27 118.8(3) . . ?
C29 C30 C25 117.8(3) . . ?
C31 C30 C29 123.8(3) . . ?
C31 C30 C25 118.4(3) . . ?
F8 C32 C23 118.8(3) . . ?
F8 C32 C31 121.0(3) . . ?
C31 C32 C23 120.3(3) . . ?
C23 C24 C25 121.4(3) . . ?
F2 C24 C25 120.2(3) . . ?
F2 C24 C23 118.4(3) . . ?
C24 C23 C32 120.5(3) . . ?
F1 C23 C32 118.8(3) . . ?
F1 C23 C24 120.7(3) . . ?
C2AA C3AA C4AA 120.9(4) . . ?
C0AA C1AA C2AA 121.2(4) . . ?
C3AA C2AA C1AA 120.3(4) . . ?
C32 C31 C30 121.4(3) . . ?
F7 C31 C30 120.2(3) . . ?
F7 C31 C32 118.3(3) . . ?
C22 C17 C16 120.2(4) . . ?
C18 C17 C22 119.5(4) . . ?
C18 C17 C16 120.3(4) . . ?
C21 C22 C17 120.2(5) . . ?
C21 C20 C19 121.0(5) . . ?
C20 C19 C18 119.8(6) . . ?
C17 C18 C19 119.6(5) . . ?
C20 C21 C22 119.9(6) . . ?
C13 C14 C4AA 119.2(3) . . ?
C13 C14 C0AA 122.3(3) . . ?
C0AA C14 C4AA 118.5(3) . . ?
C11 C12 C6AA 118.0(3) . . ?
C13 C12 C11 122.6(3) . . ?
C13 C12 C6AA 119.3(3) . . ?
C5AA C4AA C3AA 122.0(3) . . ?
C5AA C4AA C14 119.4(3) . . ?
C14 C4AA C3AA 118.6(3) . . ?
C5AA C6AA C7AA 122.6(3) . . ?
C5AA C6AA C12 119.0(3) . . ?
C7AA C6AA C12 118.4(3) . . ?
C16 C15 C13 177.7(4) . . ?
C14 C13 C12 120.9(3) . . ?
C14 C13 C15 120.5(3) . . ?
C12 C13 C15 118.6(3) . . ?
C1AA C0AA C14 120.5(4) . . ?
C11 C10 C9 120.6(3) . . ?
C7AA C9 C10 120.4(3) . . ?
C15 C16 C17 179.3(4) . . ?

loop_
_geom_bond_atom_site_label_1
_geom_bond_atom_site_label_2
_geom_bond_distance
_geom_bond_site_symmetry_2
_geom_bond_publ_flag
C29 C28 1.348(5) . ?
C29 C30 1.411(4) . ?
C29 F6 1.343(4) . ?
C25 C26 1.404(4) . ?
C25 C30 1.419(4) . ?
C25 C24 1.412(4) . ?
C11 C12 1.422(4) . ?
C11 C10 1.356(4) . ?
C5AA C4AA 1.388(4) . ?
C5AA C6AA 1.392(4) . ?
C7AA C6AA 1.422(4) . ?
C7AA C9 1.347(5) . ?
C26 C27 1.351(4) . ?
C26 F3 1.336(4) . ?
C27 C28 1.376(5) . ?
C27 F4 1.343(4) . ?
C28 F5 1.339(4) . ?
C30 C31 1.403(4) . ?
C32 C23 1.384(5) . ?
C32 F8 1.337(4) . ?
C32 C31 1.353(5) . ?
C24 C23 1.347(4) . ?
C24 F2 1.347(4) . ?
C23 F1 1.343(4) . ?
F7 C31 1.345(4) . ?
C3AA C2AA 1.349(6) . ?
C3AA C4AA 1.428(5) . ?
C1AA C2AA 1.404(6) . ?
C1AA C0AA 1.356(5) . ?
C17 C22 1.384(6) . ?
C17 C18 1.370(6) . ?
C17 C16 1.443(5) . ?
C22 C21 1.380(6) . ?
C20 C19 1.360(8) . ?
C20 C21 1.355(8) . ?
C19 C18 1.397(6) . ?
C14 C4AA 1.428(4) . ?
C14 C13 1.407(4) . ?
C14 C0AA 1.422(4) . ?
C12 C6AA 1.432(4) . ?
C12 C13 1.408(4) . ?
C15 C13 1.431(4) . ?
C15 C16 1.183(4) . ?
C10 C9 1.405(5) . ?
